data_2009666
loop_
_publ_author_name
'Alyea, Elmer C.'
'Ferguson, George'
'Zwikker, Mich\`ele'

_publ_section_title
;
 <i>cis</i>-Tetracarbonylbis(triphenyl phosphite)molybdenum(0)
;
_journal_issue 5
_journal_name_full 'Acta Crystallographica Section C'
_journal_page_first 676
_journal_page_last 678
_journal_paper_doi 10.1107/S0108270193013034
_journal_volume 50
_journal_year 1994
_chemical_formula_moiety 'C40 H30 Mo O10 P2 '
_chemical_formula_sum 'C40 H30 Mo O10 P2'
_chemical_formula_weight 828.55
_chemical_name_systematic
;
 cis-bis(triphenylphosphite)tetracarbonylmolybdenum(0)
;
_space_group_IT_number 4
_symmetry_cell_setting monoclinic
_symmetry_space_group_name_Hall 'P 2yb'
_symmetry_space_group_name_H-M 'P 1 21 1'
_cell_angle_alpha 90.0
_cell_angle_beta 118.187(9)
_cell_angle_gamma 90.0
_cell_formula_units_Z 2
_cell_length_a 11.4069(18)
_cell_length_b 16.2441(8)
_cell_length_c 11.8091(17)
_cell_measurement_reflns_used 25
_cell_measurement_temperature 293
_cell_measurement_theta_max 19.50
_cell_measurement_theta_min 11.50
_cell_volume 1928.7(5)
_computing_data_reduction 'NRCVAX DATRD2'
_computing_molecular_graphics NRCVAX
_computing_publication_material 'NRCVAX TABLES'
_computing_structure_refinement 'NRCVAX LSTSQ'
_computing_structure_solution 'NRCVAX SOLVER'
_diffrn_ambient_temperature 293
_diffrn_measurement_device 'Nonius CAD-4    '
_diffrn_measurement_method 'Theta/2theta scan b/P/b '
_diffrn_radiation_monochromator graphite
_diffrn_radiation_source 'xray tube'
_diffrn_radiation_type 'Mo K\a'
_diffrn_radiation_wavelength 0.70930
_diffrn_reflns_av_R_equivalents 0.013
_diffrn_reflns_limit_h_max 12
_diffrn_reflns_limit_h_min -14
_diffrn_reflns_limit_k_max 20
_diffrn_reflns_limit_k_min 0
_diffrn_reflns_limit_l_max 15
_diffrn_reflns_limit_l_min 0
_diffrn_reflns_number 4544
_diffrn_reflns_theta_max 26.91
_diffrn_reflns_theta_min 0.00
_diffrn_standards_decay_% 0.0
_diffrn_standards_interval_time 60
_diffrn_standards_number 3
_exptl_absorpt_coefficient_mu 0.47
_exptl_absorpt_correction_T_max 0.9919
_exptl_absorpt_correction_T_min 0.9453
_exptl_absorpt_correction_type empirical
_exptl_crystal_colour colourless
_exptl_crystal_density_diffrn 1.427
_exptl_crystal_description plate
_exptl_crystal_F_000 844
_exptl_crystal_size_max 0.14
_exptl_crystal_size_mid 0.28
_exptl_crystal_size_min 0.51
_refine_diff_density_max 0.33
_refine_diff_density_min -0.20
_refine_ls_abs_structure_Rogers 1.000000
_refine_ls_goodness_of_fit_obs 0.94
_refine_ls_hydrogen_treatment 'H atoms refined as riding, C-H 0.95 \%A'
_refine_ls_matrix_type full
_refine_ls_number_parameters 477
_refine_ls_number_reflns 2886
_refine_ls_R_factor_all 0.072
_refine_ls_R_factor_obs 0.028
_refine_ls_shift/esd_max 0.000
_refine_ls_structure_factor_coef F
_refine_ls_weighting_details 'w = 1/[\s^2^(F) + 0.0008F^2^]'
_refine_ls_weighting_scheme calc
_refine_ls_wR_factor_all 0.039
_refine_ls_wR_factor_obs 0.035
_reflns_number_observed 2886
_reflns_number_total 4344
_reflns_observed_criterion 'Inet > 3.0\s(Inet)'
_cod_data_source_file ab1120.cif
_cod_data_source_block 9345eca
_cod_depositor_comments
;
The following automatic conversions were performed:
'_symmetry_cell_setting' value 'Monoclinic' changed to 'monoclinic'
according to '/home/saulius/struct/CIF-dictionaries/cif_core.dic'
dictionary named 'cif_core.dic' version 2.4.1 from 2010-06-29.

Automatic conversion script
Id: cif_fix_enum 1527 2010-12-29 10:47:43Z saulius 

The following automatic conversions were performed:

'_symmetry_cell_setting' value 'Monoclinic' changed to 'monoclinic'
according to /home/saulius/struct/CIF-dictionaries/cif_core.dic
dictionary named 'cif_core.dic' version 2.4.1 from 2010-06-29.

Automatic conversion script
Id: cif_fix_values 1715 2011-07-08 13:25:40Z adriana 

The following automatic conversions were performed:

'_refine_ls_weighting_scheme' value '1/[\s^2^(F) + 0.0008F^2^]' was
changed to 'calc'. New tag '_refine_ls_weighting_details' was
created. The value of the new tag was set to 'w = 1/[\s^2^(F) +
0.0008F^2^]'.

Automatic conversion script
Id: cif_fix_values 3143 2015-03-26 13:38:13Z robertas 
;
_cod_original_cell_volume 1928.7(4)
_cod_original_sg_symbol_H-M 'P 21'
_cod_original_formula_sum 'C40 H30 Mo O10 P2 '
_cod_database_code 2009666

loop_
_symmetry_equiv_pos_as_xyz
x,y,z
-x,1/2+y,-z

loop_
_atom_site_aniso_label
_atom_site_aniso_U_11
_atom_site_aniso_U_22
_atom_site_aniso_U_33
_atom_site_aniso_U_12
_atom_site_aniso_U_13
_atom_site_aniso_U_23
_atom_site_aniso_type_symbol
Mo 0.0509(3) 0.0397(2) 0.0393(2) 0.0034(7) 0.0465(4) 0.0017(6) Mo
P1 0.0509(9) 0.0385(8) 0.0428(8) -0.0009(14) 0.0425(14) -0.0007(13) P
P2 0.0568(9) 0.0408(8) 0.0492(8) -0.0001(15) 0.0563(15) -0.0021(14) P
O1 0.107(4) 0.090(4) 0.051(3) 0.027(7) 0.049(6) -0.025(6) O
O2 0.143(6) 0.063(4) 0.084(4) -0.017(7) 0.128(8) 0.028(6) O
O3 0.067(4) 0.098(5) 0.134(5) -0.004(6) 0.131(7) -0.029(7) O
O4 0.066(3) 0.076(3) 0.084(3) 0.031(6) 0.074(6) 0.005(6) O
O5 0.056(2) 0.045(2) 0.060(2) 0.001(6) 0.023(4) 0.017(6) O
O6 0.061(3) 0.060(3) 0.049(2) -0.009(4) 0.061(4) -0.011(4) O
O7 0.056(3) 0.038(2) 0.054(2) -0.003(4) 0.037(4) 0.001(4) O
O8 0.091(4) 0.044(3) 0.055(3) 0.005(5) 0.077(5) 0.006(4) O
O9 0.061(3) 0.059(3) 0.084(3) -0.010(5) 0.066(5) -0.014(5) O
O10 0.072(3) 0.059(3) 0.063(3) 0.022(5) 0.074(5) 0.001(5) O
C1 0.068(4) 0.055(4) 0.046(4) 0.014(7) 0.052(6) -0.002(6) C
C2 0.081(5) 0.051(4) 0.047(3) 0.007(7) 0.066(7) 0.010(6) C
C3 0.072(4) 0.053(5) 0.060(4) -0.007(7) 0.075(7) -0.004(6) C
C4 0.053(4) 0.043(3) 0.046(3) 0.012(6) 0.042(6) 0.005(5) C
C11 0.056(4) 0.038(3) 0.051(3) 0.015(5) 0.040(6) 0.008(5) C
C12 0.072(5) 0.059(4) 0.079(5) 0.002(8) 0.067(8) 0.006(8) C
C13 0.069(6) 0.059(5) 0.159(10) -0.008(8) 0.101(13) -0.003(12) C
C14 0.069(6) 0.061(6) 0.129(9) -0.015(9) -0.038(13) -0.005(12) C
C15 0.100(7) 0.091(7) 0.073(5) -0.026(11) -0.022(10) 0.020(9) C
C16 0.088(5) 0.076(7) 0.055(4) -0.009(9) 0.028(7) 0.022(8) C
C21 0.072(4) 0.056(4) 0.052(4) -0.007(7) 0.077(7) 0.001(7) C
C22 0.101(6) 0.062(4) 0.073(5) -0.027(8) 0.116(10) -0.013(8) C
C23 0.155(9) 0.076(6) 0.081(6) -0.010(11) 0.162(12) 0.039(10) C
C24 0.153(9) 0.108(8) 0.064(5) -0.019(14) 0.139(12) -0.007(11) C
C25 0.163(9) 0.089(7) 0.075(5) -0.019(13) 0.148(12) -0.034(10) C
C26 0.139(8) 0.058(5) 0.067(5) 0.007(10) 0.109(10) -0.011(7) C
C31 0.073(4) 0.041(3) 0.040(3) 0.003(7) 0.042(6) 0.002(5) C
C32 0.074(5) 0.057(4) 0.059(4) 0.026(8) 0.050(7) 0.003(7) C
C33 0.109(7) 0.066(6) 0.064(5) 0.059(10) 0.046(9) 0.002(8) C
C34 0.183(13) 0.060(6) 0.077(6) 0.042(15) 0.066(15) 0.036(10) C
C35 0.179(12) 0.060(6) 0.112(8) -0.039(14) 0.150(17) 0.036(11) C
C36 0.099(6) 0.061(5) 0.082(5) -0.028(9) 0.094(9) 0.009(8) C
C41 0.085(5) 0.053(4) 0.064(4) 0.018(7) 0.095(8) 0.022(7) C
C42 0.091(6) 0.085(6) 0.084(5) 0.026(10) 0.079(10) 0.036(10) C
C43 0.114(8) 0.122(10) 0.099(7) 0.102(16) 0.099(13) 0.091(14) C
C44 0.179(12) 0.080(7) 0.130(9) 0.098(17) 0.224(19) 0.090(14) C
C45 0.157(10) 0.071(6) 0.131(9) 0.032(14) 0.204(17) 0.058(13) C
C46 0.121(7) 0.059(5) 0.102(6) 0.021(10) 0.148(12) 0.039(9) C
C51 0.066(4) 0.045(4) 0.080(5) -0.015(6) 0.083(8) 0.011(7) C
C52 0.079(5) 0.082(6) 0.088(5) 0.015(9) 0.104(9) 0.024(9) C
C53 0.106(8) 0.100(7) 0.127(8) -0.007(12) 0.161(15) 0.025(13) C
C54 0.076(6) 0.100(7) 0.135(9) 0.009(10) 0.126(13) 0.024(13) C
C55 0.068(5) 0.099(7) 0.090(6) -0.014(10) 0.031(9) 0.039(11) C
C56 0.075(5) 0.069(5) 0.080(5) -0.023(8) 0.070(9) 0.000(8) C
C61 0.086(5) 0.040(3) 0.064(4) 0.017(7) 0.096(8) -0.001(6) C
C62 0.077(5) 0.068(5) 0.095(6) -0.009(8) 0.083(9) -0.027(9) C
C63 0.109(7) 0.084(7) 0.148(9) -0.025(12) 0.188(15) -0.072(13) C
C64 0.173(11) 0.078(6) 0.109(8) -0.017(14) 0.206(17) -0.037(11) C
C65 0.140(9) 0.084(6) 0.068(5) 0.057(13) 0.096(11) -0.008(9) C
C66 0.086(5) 0.066(5) 0.065(5) 0.031(9) 0.056(9) -0.003(8) C

loop_
_atom_site_label
_atom_site_fract_x
_atom_site_fract_y
_atom_site_fract_z
_atom_site_U_iso_or_equiv
_atom_site_thermal_displace_type
_atom_site_calc_flag
_atom_site_refinement_flags
_atom_site_type_symbol
Mo 0.83997(5) 0.75000 0.75486(4) 0.0425(3) Uani ? . Mo
P1 0.73942(16) 0.70428(10) 0.53161(14) 0.0444(10) Uani ? . P
P2 0.84415(17) 0.89086(10) 0.68446(15) 0.0477(10) Uani ? . P
O1 0.9756(6) 0.8135(4) 1.0403(5) 0.088(4) Uani ? . O
O2 0.8213(7) 0.5783(4) 0.8705(6) 0.093(5) Uani ? . O
O3 0.5497(6) 0.7836(4) 0.7144(6) 0.093(5) Uani ? . O
O4 1.1218(5) 0.6949(4) 0.7909(5) 0.074(4) Uani ? . O
O5 0.6090(4) 0.7534(4) 0.4344(4) 0.060(3) Uani ? . O
O6 0.8370(4) 0.7159(3) 0.4697(4) 0.055(3) Uani ? . O
O7 0.6815(4) 0.6126(3) 0.4897(4) 0.052(3) Uani ? . O
O8 0.7939(5) 0.9019(3) 0.5339(4) 0.062(3) Uani ? . O
O9 0.9787(5) 0.9447(3) 0.7523(5) 0.068(3) Uani ? . O
O10 0.7460(5) 0.9579(3) 0.6960(4) 0.062(3) Uani ? . O
C1 0.9244(7) 0.7912(4) 0.9362(6) 0.057(4) Uani ? . C
C2 0.8284(7) 0.6387(4) 0.8245(6) 0.059(5) Uani ? . C
C3 0.6541(8) 0.7727(4) 0.7302(6) 0.059(5) Uani ? . C
C4 1.0221(7) 0.7178(4) 0.7756(5) 0.048(4) Uani ? . C
C11 0.4817(6) 0.7256(3) 0.3515(6) 0.051(4) Uani ? . C
C12 0.4021(8) 0.6941(5) 0.3982(7) 0.071(5) Uani ? . C
C13 0.2722(10) 0.6745(5) 0.3147(12) 0.097(8) Uani ? . C
C14 0.2255(10) 0.6858(6) 0.1853(13) 0.113(8) Uani ? . C
C15 0.3053(11) 0.7156(7) 0.1407(9) 0.109(7) Uani ? . C
C16 0.4344(8) 0.7359(6) 0.2231(7) 0.081(6) Uani ? . C
C21 0.7950(7) 0.7118(5) 0.3360(6) 0.057(5) Uani ? . C
C22 0.7795(8) 0.7843(5) 0.2722(8) 0.072(6) Uani ? . C
C23 0.7398(12) 0.7824(6) 0.1418(9) 0.094(8) Uani ? . C
C24 0.7202(12) 0.7089(8) 0.0807(8) 0.101(9) Uani ? . C
C25 0.7367(12) 0.6375(6) 0.1446(9) 0.102(8) Uani ? . C
C26 0.7758(10) 0.6370(5) 0.2769(8) 0.086(7) Uani ? . C
C31 0.7458(7) 0.5406(4) 0.5519(6) 0.053(4) Uani ? . C
C32 0.8775(8) 0.5268(4) 0.5901(7) 0.066(5) Uani ? . C
C33 0.9336(10) 0.4528(6) 0.6448(8) 0.087(7) Uani ? . C
C34 0.8624(16) 0.3938(7) 0.6621(9) 0.118(11) Uani ? . C
C35 0.7304(15) 0.4075(6) 0.6240(11) 0.115(11) Uani ? . C
C36 0.6696(9) 0.4827(5) 0.5672(8) 0.079(6) Uani ? . C
C41 0.7485(8) 0.9750(4) 0.4607(7) 0.062(5) Uani ? . C
C42 0.6230(10) 0.9740(6) 0.3624(9) 0.087(7) Uani ? . C
C43 0.5783(11) 1.0438(9) 0.2842(10) 0.112(9) Uani ? . C
C44 0.6561(16) 1.1100(8) 0.3067(13) 0.114(11) Uani ? . C
C45 0.7802(14) 1.1092(6) 0.4053(12) 0.106(10) Uani ? . C
C46 0.8293(10) 1.0413(5) 0.4854(9) 0.086(7) Uani ? . C
C51 1.1045(7) 0.9121(4) 0.7809(7) 0.061(5) Uani ? . C
C52 1.1331(9) 0.8894(6) 0.6854(8) 0.078(6) Uani ? . C
C53 1.2578(11) 0.8605(7) 0.7165(11) 0.101(9) Uani ? . C
C54 1.3522(10) 0.8568(7) 0.8407(13) 0.098(8) Uani ? . C
C55 1.3255(9) 0.8802(7) 0.9365(9) 0.094(7) Uani ? . C
C56 1.1950(8) 0.9090(5) 0.9061(8) 0.075(6) Uani ? . C
C61 0.7383(7) 0.9764(4) 0.8076(6) 0.058(5) Uani ? . C
C62 0.6096(8) 0.9865(5) 0.7915(8) 0.080(6) Uani ? . C
C63 0.5972(11) 1.0079(6) 0.9004(12) 0.100(9) Uani ? . C
C64 0.7058(15) 1.0196(6) 1.0130(11) 0.105(10) Uani ? . C
C65 0.8279(12) 1.0104(6) 1.0276(8) 0.098(8) Uani ? . C
C66 0.8448(8) 0.9886(5) 0.9242(7) 0.076(6) Uani ? . C
H12 0.436 0.686 0.488 0.0801 Uiso ? . H
H13 0.215 0.653 0.346 0.1056 Uiso ? . H
H14 0.136 0.672 0.127 0.0965 Uiso ? . H
H15 0.271 0.723 0.051 0.0982 Uiso ? . H
H16 0.491 0.756 0.191 0.0832 Uiso ? . H
H22 0.795 0.835 0.316 0.0887 Uiso ? . H
H23 0.727 0.832 0.096 0.1139 Uiso ? . H
H24 0.695 0.708 -0.008 0.1185 Uiso ? . H
H25 0.722 0.587 0.100 0.1188 Uiso ? . H
H26 0.787 0.587 0.323 0.0980 Uiso ? . H
H32 0.930 0.568 0.579 0.0736 Uiso ? . H
H33 1.025 0.443 0.670 0.0896 Uiso ? . H
H34 0.902 0.343 0.701 0.1165 Uiso ? . H
H35 0.679 0.366 0.636 0.1272 Uiso ? . H
H36 0.578 0.492 0.541 0.0906 Uiso ? . H
H42 0.567 0.927 0.347 0.0966 Uiso ? . H
H43 0.491 1.045 0.214 0.1218 Uiso ? . H
H44 0.624 1.157 0.253 0.1399 Uiso ? . H
H45 0.836 1.156 0.420 0.1299 Uiso ? . H
H46 0.917 1.041 0.555 0.1043 Uiso ? . H
H52 1.067 0.893 0.598 0.0931 Uiso ? . H
H53 1.278 0.843 0.651 0.1210 Uiso ? . H
H54 1.439 0.838 0.861 0.1138 Uiso ? . H
H55 1.393 0.877 1.024 0.0955 Uiso ? . H
H56 1.173 0.925 0.971 0.0845 Uiso ? . H
H62 0.533 0.979 0.710 0.0902 Uiso ? . H
H63 0.511 1.014 0.894 0.1239 Uiso ? . H
H64 0.695 1.036 1.085 0.1300 Uiso ? . H
H65 0.903 1.019 1.109 0.1076 Uiso ? . H
H66 0.932 0.982 0.935 0.0824 Uiso ? . H

loop_
_atom_type_symbol
_atom_type_scat_dispersion_real
_atom_type_scat_dispersion_imag
_atom_type_scat_source
C 0.002 0.002 'International Tables Vol. IV Table 2.2B'
H 0.000 0.000 'International Tables Vol. IV Table 2.2B'
Mo -1.825 0.688 'International Tables Vol. IV Table 2.2B'
O 0.008 0.006 'International Tables Vol. IV Table 2.2B'
P 0.090 0.095 'International Tables Vol. IV Table 2.2B'

loop_
_geom_angle_atom_site_label_1
_geom_angle_atom_site_label_2
_geom_angle_atom_site_label_3
_geom_angle
_geom_angle_publ_flag
P1 Mo P2 89.55(5) yes
P1 Mo C1 177.96(18) yes
P1 Mo C2 94.57(16) yes
P1 Mo C3 88.51(16) yes
P1 Mo C4 89.08(15) yes
P2 Mo C1 88.49(18) yes
P2 Mo C2 173.94(17) yes
P2 Mo C3 88.17(16) yes
P2 Mo C4 95.65(15) yes
C1 Mo C2 87.4(2) yes
C1 Mo C3 92.0(2) yes
C1 Mo C4 90.5(2) yes
C2 Mo C3 87.5(2) yes
C2 Mo C4 88.9(2) yes
C3 Mo C4 175.5(2) yes
Mo P1 O5 115.25(17) yes
Mo P1 O6 112.49(14) yes
Mo P1 O7 121.91(14) yes
O5 P1 O6 103.0(2) yes
O5 P1 O7 97.7(2) yes
O6 P1 O7 104.0(2) yes
Mo P2 O8 115.43(16) yes
Mo P2 O9 120.40(18) yes
Mo P2 O10 118.51(17) yes
O8 P2 O9 104.4(2) yes
O8 P2 O10 96.9(2) yes
O9 P2 O10 97.3(2) yes
P1 O5 C11 130.7(4) yes
P1 O6 C21 124.0(4) yes
P1 O7 C31 125.3(3) yes
P2 O8 C41 127.5(4) yes
P2 O9 C51 122.4(4) yes
P2 O10 C61 125.6(4) yes
Mo C1 O1 178.1(5) yes
Mo C2 O2 175.4(5) yes
Mo C3 O3 178.2(5) yes
Mo C4 O4 175.1(5) yes
O5 C11 C12 120.7(5) no
O5 C11 C16 118.7(5) no
C12 C11 C16 120.5(6) no
C11 C12 C13 119.6(7) no
C12 C13 C14 119.2(8) no
C13 C14 C15 120.5(7) no
C14 C15 C16 120.7(8) no
C11 C16 C15 119.4(8) no
O6 C21 C22 117.4(6) no
O6 C21 C26 120.0(6) no
C22 C21 C26 122.5(6) no
C21 C22 C23 118.9(7) no
C22 C23 C24 119.8(7) no
C23 C24 C25 120.9(7) no
C24 C25 C26 120.9(8) no
C21 C26 C25 116.9(7) no
O7 C31 C32 122.3(5) no
O7 C31 C36 116.4(6) no
C32 C31 C36 121.2(6) no
C31 C32 C33 119.7(7) no
C32 C33 C34 121.3(9) no
C33 C34 C35 119.2(8) no
C34 C35 C36 120.9(8) no
C31 C36 C35 117.7(8) no
O8 C41 C42 116.6(6) no
O8 C41 C46 121.3(6) no
C42 C41 C46 122.1(7) no
C41 C42 C43 117.8(9) no
C42 C43 C44 121.3(9) no
C43 C44 C45 119.5(8) no
C44 C45 C46 121.4(10) no
C41 C46 C45 118.0(9) no
O9 C51 C52 121.0(6) no
O9 C51 C56 116.3(6) no
C52 C51 C56 122.6(7) no
C51 C52 C53 119.5(8) no
C52 C53 C54 120.0(8) no
C53 C54 C55 121.0(8) no
C54 C55 C56 119.8(7) no
C51 C56 C55 117.0(7) no
O10 C61 C62 115.3(6) no
O10 C61 C66 124.5(6) no
C62 C61 C66 120.1(6) no
C61 C62 C63 117.3(7) no
C62 C63 C64 120.0(8) no
C63 C64 C65 122.4(7) no
C64 C65 C66 119.6(8) no
C61 C66 C65 120.6(7) no

loop_
_geom_bond_atom_site_label_1
_geom_bond_atom_site_label_2
_geom_bond_site_symmetry_1
_geom_bond_site_symmetry_2
_geom_bond_distance
_geom_bond_publ_flag
Mo P1 . . 2.4415(14) yes
Mo P2 . . 2.4426(15) yes
Mo C1 . . 2.003(6) yes
Mo C2 . . 2.016(6) yes
Mo C3 . . 2.032(7) yes
Mo C4 . . 2.042(6) yes
P1 O5 . . 1.598(4) yes
P1 O6 . . 1.605(4) yes
P1 O7 . . 1.610(4) yes
P2 O8 . . 1.600(4) yes
P2 O9 . . 1.612(4) yes
P2 O10 . . 1.613(4) yes
O1 C1 . . 1.143(7) yes
O2 C2 . . 1.143(8) yes
O3 C3 . . 1.129(9) yes
O4 C4 . . 1.127(8) yes
O5 C11 . . 1.389(6) yes
O6 C21 . . 1.419(7) yes
O7 C31 . . 1.391(7) yes
O8 C41 . . 1.415(7) yes
O9 C51 . . 1.413(8) yes
O10 C61 . . 1.394(7) yes
C11 C12 . . 1.366(9) no
C11 C16 . . 1.358(8) no
C12 C13 . . 1.374(11) no
C13 C14 . . 1.373(17) no
C14 C15 . . 1.339(19) no
C15 C16 . . 1.368(12) no
C21 C22 . . 1.365(10) no
C21 C26 . . 1.365(9) no
C22 C23 . . 1.385(11) no
C23 C24 . . 1.357(14) no
C24 C25 . . 1.347(14) no
C25 C26 . . 1.407(10) no
C31 C32 . . 1.368(9) no
C31 C36 . . 1.349(9) no
C32 C33 . . 1.370(10) no
C33 C34 . . 1.333(17) no
C34 C35 . . 1.370(19) no
C35 C36 . . 1.409(13) no
C41 C42 . . 1.352(11) no
C41 C46 . . 1.357(11) no
C42 C43 . . 1.398(13) no
C43 C44 . . 1.34(2) no
C44 C45 . . 1.343(19) no
C45 C46 . . 1.386(12) no
C51 C52 . . 1.365(10) no
C51 C56 . . 1.346(10) no
C52 C53 . . 1.373(12) no
C53 C54 . . 1.350(16) no
C54 C55 . . 1.357(15) no
C55 C56 . . 1.435(12) no
C61 C62 . . 1.398(10) no
C61 C66 . . 1.353(9) no
C62 C63 . . 1.401(12) no
C63 C64 . . 1.335(17) no
C64 C65 . . 1.328(16) no
C65 C66 . . 1.369(11) no
